data_2015024
loop_
_publ_author_name
'Huo, Fang-Jun'
'Yin, Cai-Xia'
'Yang, Pin'

_publ_section_title
;
 An oxonium hydrogen sulfate of 3a,6a-diphenylglycoluril
;
_journal_coeditor_code HJ1059
_journal_issue 8
_journal_name_full 'Acta Crystallographica Section C'
_journal_page_first o500
_journal_page_last o502
_journal_paper_doi 10.1107/S0108270105019530
_journal_volume 61
_journal_year 2005
_chemical_formula_iupac 'C16 H15 N4 O2 + , H O4 S -'
_chemical_formula_moiety 'C16 H15 N4 O2 + , H O4 S -'
_chemical_formula_sum 'C16 H16 N4 O6 S'
_chemical_formula_weight 392.39
_chemical_name_common '3a,6a-Diphenylglycoluril hydrogen sulfate'
_chemical_name_systematic
;
cis-1,5-Diphenyl-2,4,6,8-tetraazabicyclo[3.3.0]octane-3,7-dione
hydrogen sulfate
5-oxo-3a,6a-diphenylperhydroimidazo[4,5-d]imidazol-2-yloxonium
hydrogen sulfate
;
_space_group_IT_number 14
_symmetry_cell_setting monoclinic
_symmetry_space_group_name_Hall '-P 2ybc'
_symmetry_space_group_name_H-M 'P 1 21/c 1'
_atom_sites_solution_hydrogens geom
_atom_sites_solution_primary direct
_atom_sites_solution_secondary difmap
_audit_creation_method SHELXL97
_cell_angle_alpha 90.00
_cell_angle_beta 93.655(3)
_cell_angle_gamma 90.00
_cell_formula_units_Z 4
_cell_length_a 8.4695(18)
_cell_length_b 20.686(4)
_cell_length_c 10.269(2)
_cell_measurement_reflns_used 7302
_cell_measurement_temperature 203(2)
_cell_measurement_theta_max 26.91
_cell_measurement_theta_min 2.41
_cell_volume 1795.5(6)
_computing_cell_refinement 'SAINT (Bruker, 2000)'
_computing_data_collection 'SMART (Bruker, 2000)'
_computing_data_reduction SAINT
_computing_molecular_graphics 'SHELXTL (Bruker, 2000)'
_computing_publication_material SHELXTL
_computing_structure_refinement 'SHELXL97 (Sheldrick, 1997)'
_computing_structure_solution 'SHELXS97 (Sheldrick, 1997)'
_diffrn_ambient_temperature 203(2)
_diffrn_detector_area_resol_mean '100x100 microns'
_diffrn_measured_fraction_theta_full 0.997
_diffrn_measured_fraction_theta_max 0.997
_diffrn_measurement_device_type 'Bruker SMART CCD area-detector'
_diffrn_measurement_method \w
_diffrn_radiation_monochromator graphite
_diffrn_radiation_source 'fine-focus sealed tube'
_diffrn_radiation_type MoK\a
_diffrn_radiation_wavelength 0.71073
_diffrn_reflns_av_R_equivalents 0.0391
_diffrn_reflns_av_sigmaI/netI 0.0494
_diffrn_reflns_limit_h_max 10
_diffrn_reflns_limit_h_min -5
_diffrn_reflns_limit_k_max 24
_diffrn_reflns_limit_k_min -23
_diffrn_reflns_limit_l_max 12
_diffrn_reflns_limit_l_min -12
_diffrn_reflns_number 7302
_diffrn_reflns_theta_full 25.01
_diffrn_reflns_theta_max 25.01
_diffrn_reflns_theta_min 1.97
_diffrn_standards_decay_% 4.27
_diffrn_standards_interval_count 0
_diffrn_standards_interval_time 0
_diffrn_standards_number 0
_exptl_absorpt_coefficient_mu 0.223
_exptl_absorpt_correction_T_max 0.978
_exptl_absorpt_correction_T_min 0.897
_exptl_absorpt_correction_type multi-scan
_exptl_absorpt_process_details '(SADABS; Sheldrick, 1996)'
_exptl_crystal_colour colourless
_exptl_crystal_density_diffrn 1.452
_exptl_crystal_density_method 'not measured'
_exptl_crystal_description block
_exptl_crystal_F_000 816
_exptl_crystal_size_max 0.50
_exptl_crystal_size_mid 0.20
_exptl_crystal_size_min 0.10
_refine_diff_density_max 0.410
_refine_diff_density_min -0.357
_refine_ls_extinction_method none
_refine_ls_goodness_of_fit_ref 1.281
_refine_ls_hydrogen_treatment constr
_refine_ls_matrix_type full
_refine_ls_number_parameters 250
_refine_ls_number_reflns 3160
_refine_ls_number_restraints 0
_refine_ls_restrained_S_all 1.281
_refine_ls_R_factor_all 0.0859
_refine_ls_R_factor_gt 0.0773
_refine_ls_shift/su_max 0.000
_refine_ls_shift/su_mean 0.000
_refine_ls_structure_factor_coef Fsqd
_refine_ls_weighting_details 'calc w = 1/[\s^2^(Fo^2^)+(0.0348P)^2^+2.3309P] where P=(Fo^2^+2Fc^2^)/3'
_refine_ls_weighting_scheme calc
_refine_ls_wR_factor_gt 0.1453
_refine_ls_wR_factor_ref 0.1490
_reflns_number_gt 2888
_reflns_number_total 3160
_reflns_threshold_expression I>2\s(I)
_cod_data_source_file hj1059.cif
_cod_data_source_block I
_cod_depositor_comments
;
The following automatic conversions were performed:
'_symmetry_cell_setting' value 'Monoclinic' changed to 'monoclinic'
according to '/home/saulius/struct/CIF-dictionaries/cif_core.dic'
dictionary named 'cif_core.dic' version 2.4.1 from 2010-06-29.

Automatic conversion script
Id: cif_fix_enum 1527 2010-12-29 10:47:43Z saulius 

The following automatic conversions were performed:

'_symmetry_cell_setting' value 'Monoclinic' changed to 'monoclinic'
according to /home/saulius/struct/CIF-dictionaries/cif_core.dic
dictionary named 'cif_core.dic' version 2.4.1 from 2010-06-29.

Automatic conversion script
Id: cif_fix_values 1715 2011-07-08 13:25:40Z adriana 
;
_cod_original_cell_volume 1795.5(7)
_cod_original_sg_symbol_H-M 'P 21/c'
_cod_database_code 2015024
_cod_database_fobs_code 2015024

loop_
_symmetry_equiv_pos_as_xyz
'x, y, z'
'-x, y+1/2, -z+1/2'
'-x, -y, -z'
'x, -y-1/2, z-1/2'

loop_
_atom_site_label
_atom_site_fract_x
_atom_site_fract_y
_atom_site_fract_z
_atom_site_U_iso_or_equiv
_atom_site_adp_type
_atom_site_calc_flag
_atom_site_refinement_flags
_atom_site_occupancy
_atom_site_disorder_assembly
_atom_site_disorder_group
_atom_site_type_symbol
C1 0.6774(5) 0.33269(17) 0.2813(3) 0.0249(8) Uani d . 1 . . C
C10 0.8728(5) 0.34823(19) 0.4735(4) 0.0331(9) Uani d . 1 . . C
C11 0.8477(5) 0.41951(17) 0.1621(4) 0.0298(9) Uani d . 1 . . C
C12 0.9328(6) 0.3903(2) 0.0674(5) 0.0498(12) Uani d . 1 . . C
C13 1.0861(7) 0.4104(3) 0.0484(6) 0.0659(16) Uani d . 1 . . C
C14 1.1525(6) 0.4593(3) 0.1220(7) 0.0688(18) Uani d . 1 . . C
C15 1.0707(7) 0.4879(3) 0.2157(6) 0.0642(16) Uani d . 1 . . C
C16 0.9182(5) 0.4683(2) 0.2356(5) 0.0442(11) Uani d . 1 . . C
C2 0.6839(5) 0.39505(16) 0.1858(3) 0.0257(8) Uani d . 1 . . C
C3 0.5727(5) 0.30628(17) 0.0731(3) 0.0254(8) Uani d . 1 . . C
C4 0.5160(5) 0.41521(17) 0.3478(3) 0.0259(9) Uani d . 1 . . C
C5 0.8297(5) 0.31624(17) 0.3584(3) 0.0274(9) Uani d . 1 . . C
C6 0.9317(6) 0.2719(2) 0.3118(5) 0.0527(13) Uani d . 1 . . C
C7 1.0751(7) 0.2601(3) 0.3786(6) 0.0706(17) Uani d . 1 . . C
C8 1.1176(6) 0.2922(3) 0.4929(5) 0.0559(14) Uani d . 1 . . C
C9 1.0172(5) 0.3359(2) 0.5402(4) 0.0441(11) Uani d . 1 . . C
N1 0.6001(4) 0.36989(14) 0.0702(3) 0.0294(8) Uani d . 1 . . N
N2 0.6223(4) 0.28321(14) 0.1906(3) 0.0305(8) Uani d . 1 . . N
N3 0.5553(4) 0.35370(14) 0.3670(3) 0.0258(7) Uani d . 1 . . N
N4 0.5903(4) 0.44128(14) 0.2517(3) 0.0272(7) Uani d . 1 . . N
O1 0.5117(3) 0.27309(11) -0.0179(2) 0.0312(6) Uani d . 1 . . O
O2 0.4207(3) 0.44896(12) 0.4116(2) 0.0330(7) Uani d . 1 . . O
O3 0.3492(3) 0.41119(13) 0.6309(2) 0.0341(7) Uani d . 1 . . O
O4 0.5949(4) 0.35524(13) 0.6834(3) 0.0407(8) Uani d . 1 . . O
O5 0.3611(3) 0.33289(13) 0.7975(3) 0.0370(7) Uani d . 1 . . O
O6 0.4994(4) 0.43406(12) 0.8316(2) 0.0349(7) Uani d . 1 . . O
S1 0.45866(12) 0.38556(4) 0.73304(9) 0.0251(3) Uani d . 1 . . S
H1 0.5698 0.3941 0.0040 0.035 Uiso calc R 1 . . H
H10 0.8034 0.3786 0.5069 0.040 Uiso calc R 1 . . H
H12 0.8868 0.3568 0.0160 0.057(15) Uiso calc R 1 . . H
H13 1.1441 0.3903 -0.0153 0.079 Uiso calc R 1 . . H
H14 1.2556 0.4732 0.1079 0.083 Uiso calc R 1 . . H
H15 1.1178 0.5212 0.2670 0.077 Uiso calc R 1 . . H
H16 0.8620 0.4886 0.3002 0.046(13) Uiso calc R 1 . . H
H2 0.6214 0.2423 0.2102 0.055(14) Uiso calc R 1 . . H
H2A 0.4023 0.4299 0.4801 0.050 Uiso calc R 1 . . H
H3 0.5136 0.3288 0.4238 0.031 Uiso calc R 1 . . H
H4 0.5834 0.4819 0.2305 0.033 Uiso calc R 1 . . H
H5 0.4180 0.3138 0.8541 0.055 Uiso calc R 1 . . H
H6 0.9039 0.2495 0.2341 0.063 Uiso calc R 1 . . H
H7 1.1449 0.2298 0.3457 0.087(19) Uiso calc R 1 . . H
H8 1.2156 0.2837 0.5378 0.067 Uiso calc R 1 . . H
H9 1.0453 0.3580 0.6183 0.053 Uiso calc R 1 . . H

loop_
_atom_site_aniso_label
_atom_site_aniso_U_11
_atom_site_aniso_U_22
_atom_site_aniso_U_33
_atom_site_aniso_U_12
_atom_site_aniso_U_13
_atom_site_aniso_U_23
C1 0.032(2) 0.0205(18) 0.0222(18) -0.0019(16) 0.0027(17) 0.0034(15)
C10 0.036(2) 0.032(2) 0.032(2) 0.0023(19) 0.0016(19) -0.0010(17)
C11 0.037(2) 0.0206(19) 0.032(2) -0.0001(17) -0.0031(18) 0.0085(16)
C12 0.050(3) 0.046(3) 0.055(3) -0.002(2) 0.015(2) 0.001(2)
C13 0.052(3) 0.072(4) 0.077(4) 0.008(3) 0.029(3) 0.018(3)
C14 0.035(3) 0.071(4) 0.099(5) -0.006(3) 0.000(3) 0.042(4)
C15 0.053(3) 0.057(3) 0.080(4) -0.025(3) -0.016(3) 0.013(3)
C16 0.043(3) 0.040(2) 0.049(3) -0.011(2) -0.001(2) 0.005(2)
C2 0.038(2) 0.0122(17) 0.0265(19) -0.0016(16) 0.0014(17) -0.0001(14)
C3 0.034(2) 0.0182(19) 0.0235(19) 0.0017(17) 0.0006(17) 0.0012(15)
C4 0.033(2) 0.0238(19) 0.0193(18) 0.0031(17) -0.0075(17) -0.0050(15)
C5 0.035(2) 0.0220(19) 0.025(2) 0.0005(17) 0.0031(17) 0.0046(15)
C6 0.054(3) 0.046(3) 0.057(3) 0.018(2) -0.005(3) -0.013(2)
C7 0.051(3) 0.075(4) 0.085(4) 0.036(3) -0.008(3) -0.014(3)
C8 0.039(3) 0.062(3) 0.065(3) 0.009(3) -0.014(3) 0.010(3)
C9 0.042(3) 0.054(3) 0.035(2) -0.004(2) -0.004(2) 0.002(2)
N1 0.049(2) 0.0177(16) 0.0205(15) -0.0005(15) -0.0066(15) 0.0037(12)
N2 0.047(2) 0.0164(16) 0.0271(17) -0.0014(15) -0.0033(16) 0.0027(13)
N3 0.0308(18) 0.0223(16) 0.0245(16) 0.0002(14) 0.0040(14) 0.0075(13)
N4 0.041(2) 0.0146(15) 0.0272(17) 0.0017(14) 0.0072(15) 0.0030(13)
O1 0.0464(17) 0.0200(13) 0.0267(14) -0.0027(12) -0.0027(13) -0.0040(11)
O2 0.0447(18) 0.0281(14) 0.0266(14) 0.0096(13) 0.0056(13) 0.0014(11)
O3 0.0400(17) 0.0358(16) 0.0262(14) -0.0010(13) -0.0011(13) 0.0030(11)
O4 0.0486(19) 0.0255(14) 0.0498(18) 0.0058(14) 0.0162(15) 0.0028(13)
O5 0.0412(17) 0.0335(16) 0.0356(16) -0.0073(14) -0.0026(14) 0.0107(12)
O6 0.058(2) 0.0179(13) 0.0277(14) 0.0033(13) -0.0053(14) 0.0020(11)
S1 0.0325(5) 0.0180(4) 0.0249(5) -0.0001(4) 0.0030(4) 0.0000(4)

loop_
_atom_type_symbol
_atom_type_description
_atom_type_scat_dispersion_real
_atom_type_scat_dispersion_imag
_atom_type_scat_source
C C 0.0033 0.0016 'International Tables Vol C Tables 4.2.6.8 and 6.1.1.4'
H H 0.0000 0.0000 'International Tables Vol C Tables 4.2.6.8 and 6.1.1.4'
N N 0.0061 0.0033 'International Tables Vol C Tables 4.2.6.8 and 6.1.1.4'
O O 0.0106 0.0060 'International Tables Vol C Tables 4.2.6.8 and 6.1.1.4'
S S 0.1246 0.1234 'International Tables Vol C Tables 4.2.6.8 and 6.1.1.4'

loop_
_geom_angle_atom_site_label_1
_geom_angle_atom_site_label_2
_geom_angle_atom_site_label_3
_geom_angle
_geom_angle_publ_flag
O3 S1 O5 103.46(16) y
O4 S1 O3 113.15(17) y
O4 S1 O5 107.98(16) y
O4 S1 O6 112.89(18) y
O6 S1 O3 111.29(16) y
O6 S1 O5 107.42(16) y
C4 O2 H2A 109.5 n
C4 N4 C2 112.6(3) n
C4 N4 H4 123.7 n
C2 N4 H4 123.7 n
C3 N2 C1 113.5(3) n
C3 N2 H2 123.2 n
C1 N2 H2 123.2 n
S1 O5 H5 109.5 n
C3 N1 C2 114.5(3) n
C3 N1 H1 122.8 n
C2 N1 H1 122.8 n
C4 N3 C1 112.0(3) n
C4 N3 H3 124.0 n
C1 N3 H3 124.0 n
N2 C1 N3 112.8(3) n
N2 C1 C5 114.2(3) y
N3 C1 C5 111.3(3) y
N2 C1 C2 101.3(3) n
N3 C1 C2 100.4(3) n
C5 C1 C2 115.8(3) y
O2 C4 N4 120.4(3) y
O2 C4 N3 127.5(3) y
N4 C4 N3 112.1(3) n
C16 C11 C12 118.6(4) n
C16 C11 C2 122.0(4) y
C12 C11 C2 119.4(4) y
C6 C5 C10 118.8(4) n
C6 C5 C1 120.4(4) y
C10 C5 C1 120.7(3) y
O1 C3 N1 126.2(3) y
O1 C3 N2 124.8(3) y
N1 C3 N2 109.0(3) y
N4 C2 N1 111.7(3) y
N4 C2 C11 113.1(3) y
N1 C2 C11 113.4(3) y
N4 C2 C1 101.7(3) y
N1 C2 C1 100.2(3) y
C11 C2 C1 115.5(3) y
C5 C10 C9 120.7(4) n
C5 C10 H10 119.7 n
C9 C10 H10 119.7 n
C11 C12 C13 120.0(5) n
C11 C12 H12 120.0 n
C13 C12 H12 120.0 n
C5 C6 C7 120.0(5) n
C5 C6 H6 120.0 n
C7 C6 H6 120.0 n
C8 C9 C10 120.1(4) n
C8 C9 H9 120.0 n
C10 C9 H9 120.0 n
C11 C16 C15 120.8(5) n
C11 C16 H16 119.6 n
C15 C16 H16 119.6 n
C14 C15 C16 120.1(5) n
C14 C15 H15 120.0 n
C16 C15 H15 120.0 n
C9 C8 C7 119.5(5) n
C9 C8 H8 120.3 n
C7 C8 H8 120.3 n
C8 C7 C6 120.9(5) n
C8 C7 H7 119.5 n
C6 C7 H7 119.5 n
C15 C14 C13 120.4(5) n
C15 C14 H14 119.8 n
C13 C14 H14 119.8 n
C14 C13 C12 120.1(5) n
C14 C13 H13 119.9 n
C12 C13 H13 119.9 n

loop_
_geom_bond_atom_site_label_1
_geom_bond_atom_site_label_2
_geom_bond_site_symmetry_2
_geom_bond_distance
_geom_bond_publ_flag
S1 O4 . 1.435(3) y
S1 O6 . 1.451(3) y
S1 O3 . 1.455(3) y
S1 O5 . 1.542(3) y
O1 C3 . 1.245(4) y
O2 C4 . 1.279(4) y
O2 H2A . 0.8300 n
N4 C4 . 1.319(5) y
N4 C2 . 1.439(4) y
N4 H4 . 0.8700 n
N2 C3 . 1.340(4) y
N2 C1 . 1.442(5) y
N2 H2 . 0.8700 n
O5 H5 . 0.8300 n
N1 C3 . 1.337(4) y
N1 C2 . 1.441(5) y
N1 H1 . 0.8700 n
N3 C4 . 1.327(4) y
N3 C1 . 1.465(5) y
N3 H3 . 0.8700 n
C1 C5 . 1.509(5) y
C1 C2 . 1.624(5) y
C11 C16 . 1.374(6) n
C11 C12 . 1.386(6) n
C11 C2 . 1.511(5) y
C5 C6 . 1.367(6) n
C5 C10 . 1.383(5) n
C10 C9 . 1.387(6) n
C10 H10 . 0.9400 n
C12 C13 . 1.389(7) n
C12 H12 . 0.9400 n
C6 C7 . 1.378(7) n
C6 H6 . 0.9400 n
C9 C8 . 1.353(7) n
C9 H9 . 0.9400 n
C16 C15 . 1.381(7) n
C16 H16 . 0.9400 n
C15 C14 . 1.357(8) n
C15 H15 . 0.9400 n
C8 C7 . 1.376(7) n
C8 H8 . 0.9400 n
C7 H7 . 0.9400 n
C14 C13 . 1.361(8) n
C14 H14 . 0.9400 n
C13 H13 . 0.9400 n

loop_
_geom_hbond_atom_site_label_D
_geom_hbond_atom_site_label_H
_geom_hbond_atom_site_label_A
_geom_hbond_site_symmetry_A
_geom_hbond_distance_DH
_geom_hbond_distance_HA
_geom_hbond_distance_DA
_geom_hbond_angle_DHA
_geom_hbond_publ_flag
C6 H6 N2 . 0.94 2.50 2.838(6) 101 y
C10 H10 N3 . 0.94 2.52 2.839(5) 100 y
C12 H12 N1 . 0.94 2.54 2.851(6) 100 y
C16 H16 N4 . 0.94 2.52 2.849(6) 101 y
N1 H1 O6 1_554 0.87 2.01 2.869(4) 169 y
N2 H2 O4 4_565 0.87 2.05 2.874(4) 158 y
N3 H3 O1 4_566 0.87 2.19 2.910(4) 140 y
N4 H4 O6 3_666 0.87 1.96 2.806(4) 162 y
O5 H5 O1 1_556 0.83 1.71 2.538(4) 172 y
C7 H7 O5 4_665 0.94 2.32 3.244(6) 166 y
O2 H2A O3 . 0.83 1.69 2.495(4) 165 y

loop_
_geom_torsion_atom_site_label_1
_geom_torsion_atom_site_label_2
_geom_torsion_atom_site_label_3
_geom_torsion_atom_site_label_4
_geom_torsion
_geom_torsion_publ_flag
C3 N2 C1 N3 96.0(4) n
C3 N2 C1 C5 -135.6(3) n
C3 N2 C1 C2 -10.4(4) n
C4 N3 C1 N2 -115.8(3) n
C4 N3 C1 C5 114.4(3) n
C4 N3 C1 C2 -8.8(4) n
C2 N4 C4 O2 -176.1(3) n
C2 N4 C4 N3 4.9(4) n
C1 N3 C4 O2 -175.6(4) n
C1 N3 C4 N4 3.3(4) n
N2 C1 C5 C6 23.1(5) n
N3 C1 C5 C6 152.2(4) n
C2 C1 C5 C6 -94.0(4) y
N2 C1 C5 C10 -160.6(3) n
N3 C1 C5 C10 -31.5(5) n
C2 C1 C5 C10 82.3(4) y
C2 N1 C3 O1 -175.2(4) n
C2 N1 C3 N2 4.6(5) n
C1 N2 C3 O1 -175.5(4) n
C1 N2 C3 N1 4.7(5) n
C4 N4 C2 N1 96.2(4) n
C4 N4 C2 C11 -134.3(3) n
C4 N4 C2 C1 -9.8(4) n
C3 N1 C2 N4 -117.4(3) n
C3 N1 C2 C11 113.3(4) n
C3 N1 C2 C1 -10.3(4) n
C16 C11 C2 N4 22.5(5) n
C12 C11 C2 N4 -160.3(3) n
C16 C11 C2 N1 151.1(4) n
C12 C11 C2 N1 -31.7(5) n
C16 C11 C2 C1 -94.1(4) y
C12 C11 C2 C1 83.1(4) y
N2 C1 C2 N4 126.5(3) n
N3 C1 C2 N4 10.5(3) y
C5 C1 C2 N4 -109.4(3) n
N2 C1 C2 N1 11.6(3) y
N3 C1 C2 N1 -104.4(3) n
C5 C1 C2 N1 135.6(3) n
N2 C1 C2 C11 -110.6(3) n
N3 C1 C2 C11 133.4(3) n
C5 C1 C2 C11 13.4(4) y
C6 C5 C10 C9 0.4(6) n
C1 C5 C10 C9 -176.0(4) n
C16 C11 C12 C13 0.1(7) n
C2 C11 C12 C13 -177.2(4) n
C10 C5 C6 C7 -0.5(7) n
C1 C5 C6 C7 175.9(5) n
C5 C10 C9 C8 -0.1(7) n
C12 C11 C16 C15 0.0(6) n
C2 C11 C16 C15 177.2(4) n
C11 C16 C15 C14 0.4(7) n
C10 C9 C8 C7 -0.1(8) n
C9 C8 C7 C6 -0.1(9) n
C5 C6 C7 C8 0.4(9) n
C16 C15 C14 C13 -1.0(8) n
C15 C14 C13 C12 1.0(8) n
C11 C12 C13 C14 -0.6(8) n
